data_4063332
loop_
_publ_author_name
'Xianghua Yu'
'Tobin J. Marks'

_publ_section_title
;
 Organophosphine Oxide/Sulfide-Substituted Lanthanide Binaphtholate
 Catalysts for Enantioselective Hydroamination/Cyclization
;
_journal_name_full Organometallics
_journal_page_first 365
_journal_page_last 376
_journal_paper_doi 10.1021/om0607999
_journal_volume 26
_journal_year 2007
_chemical_formula_sum 'C51 H48 O4 P2'
_chemical_formula_weight 786.83
_chemical_name_systematic
; 
 ? 
;
_space_group_IT_number 5
_symmetry_cell_setting monoclinic
_symmetry_space_group_name_Hall 'C 2y'
_symmetry_space_group_name_H-M 'C 1 2 1'
_atom_sites_solution_hydrogens geom
_atom_sites_solution_primary direct
_atom_sites_solution_secondary difmap
_audit_creation_method SHELXL-97
_cell_angle_alpha 90.00
_cell_angle_beta 98.317(4)
_cell_angle_gamma 90.00
_cell_formula_units_Z 8
_cell_length_a 16.114(3)
_cell_length_b 18.939(3)
_cell_length_c 25.987(5)
_cell_measurement_temperature 153(2)
_cell_volume 7847(2)
_computing_cell_refinement 'SMART, Bruker (2000)'
_computing_data_collection 'SMART, Bruker (2000)'
_computing_data_reduction 'XPREP, Bruker (2000)'
_computing_molecular_graphics 'SHELXTL, Bruker (2000)'
_computing_publication_material 'SHELXTL, Bruker (2000)'
_computing_structure_refinement 'SHELXL-97 (Sheldrick, 1997)'
_computing_structure_solution 'SHELXS-97 (Sheldrick, 1990)'
_diffrn_ambient_temperature 153(2)
_diffrn_measured_fraction_theta_full 0.889
_diffrn_measured_fraction_theta_max 0.889
_diffrn_measurement_device_type 'CCD area detector'
_diffrn_measurement_method multi-scan
_diffrn_radiation_monochromator graphite
_diffrn_radiation_source 'fine-focus sealed tube'
_diffrn_radiation_type MoK\a
_diffrn_radiation_wavelength 0.71073
_diffrn_reflns_av_R_equivalents 0.0661
_diffrn_reflns_av_sigmaI/netI 0.1715
_diffrn_reflns_limit_h_max 21
_diffrn_reflns_limit_h_min -21
_diffrn_reflns_limit_k_max 21
_diffrn_reflns_limit_k_min -24
_diffrn_reflns_limit_l_max 33
_diffrn_reflns_limit_l_min -31
_diffrn_reflns_number 23626
_diffrn_reflns_theta_full 28.48
_diffrn_reflns_theta_max 28.48
_diffrn_reflns_theta_min 0.79
_exptl_absorpt_coefficient_mu 0.160
_exptl_absorpt_correction_T_max 0.9905
_exptl_absorpt_correction_T_min 0.9842
_exptl_absorpt_correction_type multi-scan
_exptl_absorpt_process_details 'SABABS, Bruker (2000)'
_exptl_crystal_colour colorless
_exptl_crystal_density_diffrn 1.332
_exptl_crystal_density_method 'not measured'
_exptl_crystal_description needle
_exptl_crystal_F_000 3328
_exptl_crystal_size_max 0.10
_exptl_crystal_size_mid 0.06
_exptl_crystal_size_min 0.06
_refine_diff_density_max 0.644
_refine_diff_density_min -0.331
_refine_diff_density_rms 0.063
_refine_ls_abs_structure_details 'Flack H D (1983), Acta Cryst. A39, 876-881'
_refine_ls_abs_structure_Flack 0.10(10)
_refine_ls_extinction_method none
_refine_ls_goodness_of_fit_ref 1.001
_refine_ls_hydrogen_treatment mixed
_refine_ls_matrix_type full
_refine_ls_number_parameters 979
_refine_ls_number_reflns 15603
_refine_ls_number_restraints 1
_refine_ls_restrained_S_all 1.001
_refine_ls_R_factor_all 0.1719
_refine_ls_R_factor_gt 0.0700
_refine_ls_shift/su_max 0.519
_refine_ls_shift/su_mean 0.019
_refine_ls_structure_factor_coef Fsqd
_refine_ls_weighting_details 'calc w=1/[\s^2^(Fo^2^)+(0.0385P)^2^+0.0000P] where P=(Fo^2^+2Fc^2^)/3'
_refine_ls_weighting_scheme calc
_refine_ls_wR_factor_gt 0.1260
_refine_ls_wR_factor_ref 0.1489
_reflns_number_gt 6771
_reflns_number_total 15603
_reflns_threshold_expression >2sigma(I)
_cod_depositor_comments
;
The following automatic conversions were performed:
'_symmetry_cell_setting' value 'Monoclinic' changed to 'monoclinic'
according to '/home/saulius/struct/CIF-dictionaries/cif_core.dic'
dictionary named 'cif_core.dic' version 2.4.1 from 2010-06-29.

Automatic conversion script
Id: cif_fix_enum 1527 2010-12-29 10:47:43Z saulius 
;
_cod_original_sg_symbol_H-M C2
_cod_database_code 4063332

loop_
_symmetry_equiv_pos_as_xyz
'x, y, z'
'-x, y, -z'
'x+1/2, y+1/2, z'
'-x+1/2, y+1/2, -z'

loop_
_atom_site_label
_atom_site_type_symbol
_atom_site_fract_x
_atom_site_fract_y
_atom_site_fract_z
_atom_site_U_iso_or_equiv
_atom_site_adp_type
_atom_site_occupancy
_atom_site_symmetry_multiplicity
_atom_site_calc_flag
_atom_site_refinement_flags
C1 C 0.4163(4) 0.4854(3) 0.2367(2) 0.0357(14) Uani 1 1 d .
C2 C 0.4578(3) 0.5321(3) 0.2070(2) 0.0345(14) Uani 1 1 d .
C3 C 0.4263(4) 0.5452(3) 0.1538(2) 0.0362(14) Uani 1 1 d .
C4 C 0.3523(4) 0.5125(3) 0.1317(2) 0.0394(15) Uani 1 1 d .
H4 H 0.3310 0.5214 0.0971 0.047 Uiso 1 1 calc R
C5 C 0.3094(4) 0.4666(3) 0.1605(2) 0.0419(15) Uani 1 1 d .
C6 C 0.2326(4) 0.4332(3) 0.1382(2) 0.0539(18) Uani 1 1 d .
H6 H 0.2091 0.4433 0.1042 0.065 Uiso 1 1 calc R
C7 C 0.1941(5) 0.3867(4) 0.1670(3) 0.075(2) Uani 1 1 d .
H7 H 0.1452 0.3643 0.1519 0.090 Uiso 1 1 calc R
C8 C 0.2268(5) 0.3716(4) 0.2193(3) 0.076(2) Uani 1 1 d .
H8 H 0.1994 0.3398 0.2383 0.091 Uiso 1 1 calc R
C9 C 0.2993(4) 0.4041(4) 0.2419(2) 0.0576(18) Uani 1 1 d .
H9 H 0.3202 0.3946 0.2765 0.069 Uiso 1 1 calc R
C10 C 0.3427(4) 0.4518(3) 0.2133(2) 0.0376(15) Uani 1 1 d .
C11 C 0.4541(3) 0.4732(3) 0.2927(2) 0.0346(14) Uani 1 1 d .
C12 C 0.5244(3) 0.4329(3) 0.3044(2) 0.0331(14) Uani 1 1 d .
C13 C 0.5608(3) 0.4218(3) 0.3565(2) 0.0323(14) Uani 1 1 d .
C14 C 0.5245(3) 0.4497(3) 0.3959(2) 0.0287(13) Uani 1 1 d .
H14 H 0.5485 0.4410 0.4300 0.034 Uiso 1 1 calc R
C15 C 0.4521(3) 0.4912(3) 0.38678(19) 0.0290(13) Uani 1 1 d .
C16 C 0.4136(3) 0.5202(3) 0.4266(2) 0.0355(14) Uani 1 1 d .
H16 H 0.4372 0.5120 0.4609 0.043 Uiso 1 1 calc R
C17 C 0.3420(4) 0.5605(3) 0.4171(2) 0.0424(16) Uani 1 1 d .
H17 H 0.3182 0.5806 0.4442 0.051 Uiso 1 1 calc R
C18 C 0.3060(4) 0.5704(3) 0.3648(2) 0.0447(16) Uani 1 1 d .
H18 H 0.2571 0.5969 0.3575 0.054 Uiso 1 1 calc R
C19 C 0.3406(4) 0.5424(3) 0.3253(2) 0.0436(16) Uani 1 1 d .
H19 H 0.3149 0.5499 0.2913 0.052 Uiso 1 1 calc R
C20 C 0.4140(3) 0.5024(3) 0.3339(2) 0.0327(14) Uani 1 1 d .
C21 C 0.4761(4) 0.5890(3) 0.1212(2) 0.0488(18) Uani 1 1 d .
H21A H 0.4524 0.5833 0.0850 0.059 Uiso 1 1 calc R
H21B H 0.5331 0.5711 0.1253 0.059 Uiso 1 1 calc R
C22 C 0.3758(4) 0.7173(3) 0.1191(2) 0.0512(17) Uani 1 1 d .
C23 C 0.3261(4) 0.6983(4) 0.0736(3) 0.068(2) Uani 1 1 d .
H23 H 0.3467 0.6663 0.0514 0.081 Uiso 1 1 calc R
C24 C 0.2460(5) 0.7258(4) 0.0601(3) 0.074(2) Uani 1 1 d .
H24 H 0.2116 0.7107 0.0303 0.089 Uiso 1 1 calc R
C25 C 0.2191(5) 0.7760(4) 0.0921(4) 0.079(2) Uani 1 1 d .
H25 H 0.1671 0.7972 0.0825 0.095 Uiso 1 1 calc R
C26 C 0.2662(6) 0.7955(4) 0.1372(3) 0.085(3) Uani 1 1 d .
H26 H 0.2458 0.8283 0.1588 0.101 Uiso 1 1 calc R
C27 C 0.3450(5) 0.7662(4) 0.1508(3) 0.079(2) Uani 1 1 d .
H27 H 0.3776 0.7798 0.1817 0.095 Uiso 1 1 calc R
C28 C 0.5459(4) 0.7238(4) 0.0962(2) 0.0557(17) Uani 1 1 d .
C29 C 0.6252(4) 0.6936(4) 0.0925(3) 0.078(2) Uani 1 1 d .
H29 H 0.6394 0.6504 0.1084 0.094 Uiso 1 1 calc R
C30 C 0.6819(5) 0.7271(5) 0.0658(3) 0.089(3) Uani 1 1 d .
H30 H 0.7324 0.7053 0.0621 0.107 Uiso 1 1 calc R
C31 C 0.6640(5) 0.7923(5) 0.0446(3) 0.072(2) Uani 1 1 d .
H31 H 0.7039 0.8163 0.0288 0.087 Uiso 1 1 calc R
C32 C 0.5866(5) 0.8228(4) 0.0466(3) 0.068(2) Uani 1 1 d .
H32 H 0.5734 0.8664 0.0310 0.082 Uiso 1 1 calc R
C33 C 0.5277(5) 0.7875(4) 0.0725(2) 0.064(2) Uani 1 1 d .
H33 H 0.4755 0.8079 0.0734 0.077 Uiso 1 1 calc R
C34 C 0.6393(3) 0.3755(3) 0.3684(2) 0.0311(13) Uani 1 1 d .
H34A H 0.6276 0.3299 0.3520 0.037 Uiso 1 1 calc R
H34B H 0.6506 0.3678 0.4057 0.037 Uiso 1 1 calc R
C35 C 0.8080(3) 0.3412(3) 0.3569(2) 0.0396(15) Uani 1 1 d .
C36 C 0.8472(4) 0.3213(4) 0.3159(3) 0.067(2) Uani 1 1 d .
H36 H 0.8345 0.3449 0.2843 0.080 Uiso 1 1 calc R
C37 C 0.9053(4) 0.2670(4) 0.3200(3) 0.082(2) Uani 1 1 d .
H37 H 0.9318 0.2543 0.2919 0.099 Uiso 1 1 calc R
C38 C 0.9230(4) 0.2324(4) 0.3668(3) 0.070(2) Uani 1 1 d .
H38 H 0.9611 0.1952 0.3701 0.084 Uiso 1 1 calc R
C39 C 0.8854(4) 0.2517(4) 0.4083(3) 0.070(2) Uani 1 1 d .
H39 H 0.8982 0.2282 0.4399 0.084 Uiso 1 1 calc R
C40 C 0.8284(4) 0.3061(3) 0.4031(3) 0.0546(18) Uani 1 1 d .
H40 H 0.8031 0.3194 0.4316 0.066 Uiso 1 1 calc R
C41 C 0.7684(3) 0.4818(3) 0.3893(2) 0.0448(16) Uani 1 1 d .
C42 C 0.7915(4) 0.5469(4) 0.3678(3) 0.075(2) Uani 1 1 d .
H42 H 0.7827 0.5533 0.3319 0.089 Uiso 1 1 calc R
C43 C 0.8275(6) 0.6013(6) 0.4003(5) 0.108(4) Uani 1 1 d .
H43 H 0.8433 0.6434 0.3860 0.129 Uiso 1 1 calc R
C44 C 0.8388(7) 0.5927(6) 0.4501(6) 0.125(5) Uani 1 1 d .
H44 H 0.8642 0.6290 0.4708 0.149 Uiso 1 1 calc R
C45 C 0.8153(5) 0.5324(5) 0.4744(4) 0.096(3) Uani 1 1 d .
H45 H 0.8233 0.5290 0.5104 0.115 Uiso 1 1 calc R
C46 C 0.7799(4) 0.4779(4) 0.4441(3) 0.067(2) Uani 1 1 d .
H46 H 0.7631 0.4374 0.4601 0.080 Uiso 1 1 calc R
C47 C 0.4805(3) 0.2925(3) 0.47262(18) 0.0276(13) Uani 1 1 d .
C48 C 0.4056(3) 0.3280(3) 0.45718(19) 0.0280(13) Uani 1 1 d .
C49 C 0.3623(3) 0.3244(3) 0.4052(2) 0.0271(13) Uani 1 1 d .
C50 C 0.3976(3) 0.2840(3) 0.3698(2) 0.0358(15) Uani 1 1 d .
H50 H 0.3689 0.2799 0.3362 0.043 Uiso 1 1 calc R
C51 C 0.4739(3) 0.2490(3) 0.3819(2) 0.0322(14) Uani 1 1 d .
C52 C 0.5100(4) 0.2093(3) 0.3447(2) 0.0401(15) Uani 1 1 d .
H52 H 0.4819 0.2051 0.3110 0.048 Uiso 1 1 calc R
C53 C 0.5851(4) 0.1774(3) 0.3578(2) 0.0469(16) Uani 1 1 d .
H53 H 0.6074 0.1501 0.3334 0.056 Uiso 1 1 calc R
C54 C 0.6298(4) 0.1852(3) 0.4085(2) 0.0519(17) Uani 1 1 d .
H54 H 0.6829 0.1653 0.4162 0.062 Uiso 1 1 calc R
C55 C 0.5967(3) 0.2211(3) 0.4461(2) 0.0387(15) Uani 1 1 d .
H55 H 0.6258 0.2234 0.4797 0.046 Uiso 1 1 calc R
C56 C 0.5173(3) 0.2552(3) 0.4339(2) 0.0339(14) Uani 1 1 d .
C57 C 0.2830(3) 0.3648(3) 0.3888(2) 0.0390(15) Uani 1 1 d .
H57A H 0.2689 0.3607 0.3513 0.047 Uiso 1 1 calc R
H57B H 0.2941 0.4143 0.3966 0.047 Uiso 1 1 calc R
C58 C 0.1133(4) 0.4046(4) 0.3920(3) 0.0519(17) Uani 1 1 d .
C59 C 0.0569(5) 0.4221(5) 0.4188(4) 0.110(3) Uani 1 1 d .
H59 H 0.0572 0.4000 0.4508 0.132 Uiso 1 1 calc R
C60 C -0.0083(6) 0.4741(5) 0.4034(4) 0.105(3) Uani 1 1 d .
H60 H -0.0502 0.4856 0.4231 0.126 Uiso 1 1 calc R
C61 C -0.0013(6) 0.5016(5) 0.3602(5) 0.131(4) Uani 1 1 d .
H61 H -0.0392 0.5380 0.3509 0.157 Uiso 1 1 calc R
C62 C 0.0529(6) 0.4881(5) 0.3229(5) 0.140(4) Uani 1 1 d .
H62 H 0.0500 0.5099 0.2906 0.168 Uiso 1 1 calc R
C63 C 0.1123(6) 0.4357(5) 0.3431(4) 0.111(3) Uani 1 1 d .
H63 H 0.1523 0.4215 0.3227 0.133 Uiso 1 1 calc R
C64 C 0.1599(3) 0.2539(3) 0.3934(2) 0.0385(15) Uani 1 1 d .
C65 C 0.1497(4) 0.1999(4) 0.4279(2) 0.0538(18) Uani 1 1 d .
H65 H 0.1616 0.2077 0.4636 0.065 Uiso 1 1 calc R
C66 C 0.1208(4) 0.1321(4) 0.4085(3) 0.0602(19) Uani 1 1 d .
H66 H 0.1146 0.0952 0.4313 0.072 Uiso 1 1 calc R
C67 C 0.1024(4) 0.1227(3) 0.3560(3) 0.0574(19) Uani 1 1 d .
H67 H 0.0822 0.0792 0.3432 0.069 Uiso 1 1 calc R
C68 C 0.1127(4) 0.1755(4) 0.3218(2) 0.0542(17) Uani 1 1 d .
H68 H 0.1012 0.1675 0.2861 0.065 Uiso 1 1 calc R
C69 C 0.1410(4) 0.2421(3) 0.3410(2) 0.0460(16) Uani 1 1 d .
H69 H 0.1469 0.2785 0.3178 0.055 Uiso 1 1 calc R
C70 C 0.5107(4) 0.3920(3) 0.02828(19) 0.0410(15) Uani 1 1 d .
C71 C 0.4668(4) 0.3526(3) 0.0592(2) 0.0466(17) Uani 1 1 d .
C72 C 0.4866(4) 0.3513(3) 0.1141(2) 0.0395(15) Uani 1 1 d .
C73 C 0.5514(4) 0.3924(3) 0.1370(2) 0.0455(17) Uani 1 1 d .
H73 H 0.5638 0.3930 0.1730 0.055 Uiso 1 1 calc R
C74 C 0.6000(4) 0.4338(3) 0.1077(2) 0.0447(16) Uani 1 1 d .
C75 C 0.6675(5) 0.4764(4) 0.1311(2) 0.065(2) Uani 1 1 d .
H75 H 0.6814 0.4772 0.1671 0.078 Uiso 1 1 calc R
C76 C 0.7114(5) 0.5158(4) 0.1014(3) 0.073(2) Uani 1 1 d .
H76 H 0.7550 0.5441 0.1171 0.088 Uiso 1 1 calc R
C77 C 0.6922(5) 0.5147(4) 0.0476(3) 0.070(2) Uani 1 1 d .
H77 H 0.7241 0.5415 0.0278 0.084 Uiso 1 1 calc R
C78 C 0.6287(4) 0.4756(4) 0.0238(2) 0.061(2) Uani 1 1 d .
H78 H 0.6166 0.4759 -0.0123 0.073 Uiso 1 1 calc R
C79 C 0.5801(4) 0.4340(3) 0.0530(2) 0.0463(16) Uani 1 1 d .
C80 C 0.4323(4) 0.3102(3) 0.1469(2) 0.0557(18) Uani 1 1 d .
H80A H 0.3738 0.3206 0.1348 0.067 Uiso 1 1 calc R
H80B H 0.4447 0.3260 0.1827 0.067 Uiso 1 1 calc R
C81 C 0.5510(4) 0.1980(3) 0.1731(2) 0.0540(18) Uani 1 1 d .
C82 C 0.5973(6) 0.1457(4) 0.1511(3) 0.092(3) Uani 1 1 d .
H82 H 0.5735 0.1217 0.1214 0.110 Uiso 1 1 calc R
C83 C 0.6779(8) 0.1301(6) 0.1737(5) 0.124(5) Uani 1 1 d .
H83 H 0.7079 0.0959 0.1585 0.149 Uiso 1 1 calc R
C84 C 0.7148(7) 0.1633(7) 0.2177(5) 0.127(5) Uani 1 1 d .
H84 H 0.7688 0.1507 0.2327 0.153 Uiso 1 1 calc R
C85 C 0.6717(5) 0.2162(5) 0.2403(3) 0.086(3) Uani 1 1 d .
H85 H 0.6971 0.2400 0.2697 0.103 Uiso 1 1 calc R
C86 C 0.5891(4) 0.2330(4) 0.2179(3) 0.064(2) Uani 1 1 d .
H86 H 0.5596 0.2676 0.2330 0.076 Uiso 1 1 calc R
C87 C 0.3799(4) 0.1774(4) 0.1848(2) 0.0551(18) Uani 1 1 d .
C88 C 0.3961(5) 0.1120(5) 0.2050(3) 0.076(2) Uani 1 1 d .
H88 H 0.4480 0.0916 0.2032 0.091 Uiso 1 1 calc R
C89 C 0.3363(5) 0.0739(5) 0.2288(3) 0.085(3) Uani 1 1 d .
H89 H 0.3480 0.0283 0.2410 0.102 Uiso 1 1 calc R
C90 C 0.2620(5) 0.1045(5) 0.2336(3) 0.082(3) Uani 1 1 d .
H90 H 0.2232 0.0804 0.2502 0.099 Uiso 1 1 calc R
C91 C 0.2441(5) 0.1688(5) 0.2147(3) 0.091(3) Uani 1 1 d .
H91 H 0.1927 0.1894 0.2179 0.110 Uiso 1 1 calc R
C92 C 0.3028(5) 0.2053(5) 0.1900(3) 0.093(3) Uani 1 1 d .
H92 H 0.2892 0.2501 0.1767 0.112 Uiso 1 1 calc R
C93 C 0.5000 0.0993(10) 0.0000 0.201(9) Uani 1 2 d S
C200 C 0.6149(8) 0.0419(6) 0.0241(5) 0.092(4) Uani 1 1 d .
O1 O 0.5295(3) 0.5628(2) 0.22992(15) 0.0510(11) Uani 1 1 d .
H1 H 0.5339 0.6021 0.2175 0.077 Uiso 1 1 calc R
O2 O 0.5584(2) 0.4029(2) 0.26450(13) 0.0446(10) Uani 1 1 d .
H2 H 0.6096 0.4062 0.2703 0.067 Uiso 1 1 calc R
O3 O 0.5121(3) 0.6918(2) 0.19318(13) 0.0572(12) Uani 1 1 d .
O4 O 0.7167(2) 0.4338(2) 0.29188(14) 0.0534(11) Uani 1 1 d .
O5 O 0.3733(2) 0.3672(2) 0.49315(14) 0.0391(10) Uani 1 1 d .
H5 H 0.3233 0.3582 0.4919 0.059 Uiso 1 1 calc R
O6 O 0.2120(2) 0.3393(2) 0.47487(15) 0.0678(14) Uani 1 1 d .
O7 O 0.4025(3) 0.3105(3) 0.03522(15) 0.0615(13) Uani 1 1 d .
H7A H 0.3648 0.3088 0.0532 0.092 Uiso 1 1 calc R
O8 O 0.4281(3) 0.1914(2) 0.08963(15) 0.0738(14) Uani 1 1 d .
P1 P 0.47942(11) 0.68189(9) 0.13663(6) 0.0501(5) Uani 1 1 d .
P2 P 0.73183(9) 0.41103(9) 0.34737(6) 0.0429(4) Uani 1 1 d .
P3 P 0.19347(10) 0.33941(9) 0.41732(7) 0.0509(5) Uani 1 1 d .
P4 P 0.44790(11) 0.21649(10) 0.14473(7) 0.0539(5) Uani 1 1 d .
C202 C 0.473(2) 1.024(2) 0.0450(12) 0.51(2) Uiso 1 1 d .
C203 C 0.4428(9) 0.9742(8) 0.0813(7) 0.187(6) Uiso 1 1 d .
C301 C 0.4473(19) 0.9299(17) 0.1718(13) 0.414(16) Uiso 1 1 d .
C302 C 0.5010(16) 0.9194(14) 0.2181(10) 0.361(13) Uiso 1 1 d .
C300 C 0.4670(11) 0.9672(10) 0.1204(8) 0.237(8) Uiso 1 1 d .
C303 C 0.5766(7) 0.0421(8) 0.0224(6) 0.079(4) Uiso 1 1 d .

loop_
_atom_site_aniso_label
_atom_site_aniso_U_11
_atom_site_aniso_U_22
_atom_site_aniso_U_33
_atom_site_aniso_U_23
_atom_site_aniso_U_13
_atom_site_aniso_U_12
C1 0.037(4) 0.044(4) 0.026(3) 0.004(3) 0.002(3) 0.020(3)
C2 0.032(3) 0.034(4) 0.034(4) -0.009(3) -0.006(3) 0.008(3)
C3 0.043(4) 0.029(4) 0.032(4) -0.004(3) -0.007(3) 0.010(3)
C4 0.050(4) 0.042(4) 0.026(3) 0.008(3) 0.005(3) 0.017(3)
C5 0.052(4) 0.032(4) 0.039(4) -0.010(3) -0.003(3) 0.000(3)
C6 0.066(5) 0.055(5) 0.040(4) -0.003(3) 0.005(4) 0.000(4)
C7 0.076(5) 0.093(7) 0.050(5) -0.028(4) -0.006(4) -0.028(5)
C8 0.092(6) 0.082(6) 0.055(5) -0.014(4) 0.015(4) -0.041(5)
C9 0.066(4) 0.066(5) 0.041(4) -0.008(4) 0.009(3) -0.018(4)
C10 0.055(4) 0.026(3) 0.031(3) -0.003(3) 0.005(3) -0.005(3)
C11 0.037(3) 0.029(3) 0.038(4) 0.000(3) 0.006(3) 0.000(3)
C12 0.033(3) 0.032(4) 0.032(3) 0.013(3) -0.003(3) 0.009(3)
C13 0.034(3) 0.025(3) 0.037(3) 0.010(3) 0.002(3) -0.003(3)
C14 0.026(3) 0.028(3) 0.030(3) 0.005(3) -0.001(3) 0.001(3)
C15 0.030(3) 0.033(3) 0.023(3) 0.005(3) 0.000(3) -0.011(3)
C16 0.037(4) 0.033(4) 0.036(4) -0.011(3) 0.004(3) -0.001(3)
C17 0.053(4) 0.043(4) 0.032(4) -0.007(3) 0.009(3) 0.003(3)
C18 0.045(4) 0.047(4) 0.042(4) -0.002(3) 0.003(3) 0.025(3)
C19 0.043(4) 0.050(4) 0.037(4) 0.004(3) -0.001(3) 0.010(3)
C20 0.028(3) 0.038(4) 0.030(3) 0.003(3) -0.002(3) 0.004(3)
C21 0.051(4) 0.068(5) 0.026(3) 0.012(3) 0.002(3) 0.027(3)
C22 0.068(5) 0.049(4) 0.040(4) 0.011(3) 0.017(4) 0.022(4)
C23 0.052(5) 0.079(6) 0.072(5) 0.037(4) 0.012(4) 0.028(4)
C24 0.070(5) 0.077(6) 0.076(6) 0.021(5) 0.012(4) 0.009(5)
C25 0.079(6) 0.065(6) 0.101(7) 0.030(5) 0.041(6) 0.028(5)
C26 0.092(7) 0.086(7) 0.074(6) 0.005(5) 0.008(5) 0.033(5)
C27 0.084(6) 0.099(7) 0.056(5) 0.012(5) 0.018(5) 0.022(5)
C28 0.056(4) 0.058(5) 0.052(4) -0.003(4) 0.004(3) -0.011(4)
C29 0.068(5) 0.074(6) 0.097(6) 0.015(4) 0.031(5) 0.018(5)
C30 0.078(6) 0.089(7) 0.111(7) 0.017(6) 0.049(5) 0.009(5)
C31 0.083(6) 0.082(7) 0.055(5) -0.008(4) 0.017(4) -0.011(5)
C32 0.075(5) 0.070(6) 0.055(5) 0.001(4) -0.008(4) -0.022(5)
C33 0.072(5) 0.064(6) 0.049(4) 0.013(4) -0.013(4) 0.008(4)
C34 0.036(3) 0.015(3) 0.041(3) 0.008(3) 0.001(3) 0.009(3)
C35 0.031(3) 0.043(4) 0.046(4) 0.015(3) 0.010(3) 0.008(3)
C36 0.052(4) 0.095(6) 0.055(5) -0.003(4) 0.010(4) 0.018(4)
C37 0.062(5) 0.110(7) 0.076(6) 0.003(5) 0.016(4) 0.052(5)
C38 0.041(4) 0.059(5) 0.111(7) 0.005(5) 0.018(5) 0.025(4)
C39 0.056(5) 0.065(5) 0.094(6) 0.038(4) 0.026(4) 0.030(4)
C40 0.045(4) 0.056(5) 0.067(5) 0.001(4) 0.019(4) 0.018(4)
C41 0.037(4) 0.035(4) 0.064(4) 0.012(3) 0.013(3) 0.010(3)
C42 0.036(4) 0.060(6) 0.132(7) 0.026(5) 0.028(4) 0.007(4)
C43 0.065(6) 0.049(6) 0.214(14) 0.019(9) 0.039(9) -0.005(5)
C44 0.087(7) 0.040(7) 0.257(16) -0.026(9) 0.061(11) -0.006(5)
C45 0.085(6) 0.095(8) 0.110(7) -0.059(6) 0.022(5) -0.003(6)
C46 0.069(5) 0.055(5) 0.078(5) -0.003(4) 0.017(4) -0.015(4)
C47 0.031(3) 0.027(3) 0.027(3) -0.001(2) 0.011(3) -0.003(3)
C48 0.028(3) 0.027(3) 0.030(3) -0.008(3) 0.008(3) -0.009(3)
C49 0.027(3) 0.022(3) 0.032(3) -0.003(3) 0.004(3) -0.001(3)
C50 0.031(3) 0.036(4) 0.039(4) -0.002(3) 0.001(3) -0.014(3)
C51 0.038(4) 0.030(4) 0.029(3) 0.002(3) 0.005(3) 0.003(3)
C52 0.051(4) 0.040(4) 0.028(3) -0.002(3) 0.000(3) -0.002(3)
C53 0.060(4) 0.036(4) 0.045(4) -0.007(3) 0.010(3) 0.010(3)
C54 0.057(4) 0.047(4) 0.053(4) 0.019(3) 0.013(4) 0.023(3)
C55 0.039(4) 0.047(4) 0.029(3) 0.004(3) 0.003(3) 0.019(3)
C56 0.034(3) 0.034(4) 0.034(3) 0.000(3) 0.010(3) -0.004(3)
C57 0.035(3) 0.036(4) 0.042(4) -0.012(3) -0.010(3) 0.002(3)
C58 0.031(4) 0.057(5) 0.067(5) 0.001(4) 0.008(4) 0.003(3)
C59 0.070(6) 0.144(9) 0.114(7) -0.039(6) 0.006(6) 0.018(7)
C60 0.058(6) 0.099(8) 0.159(10) 0.026(7) 0.023(6) 0.005(6)
C61 0.084(7) 0.079(8) 0.251(14) -0.003(9) 0.092(9) 0.014(6)
C62 0.098(8) 0.110(9) 0.213(12) 0.054(8) 0.029(8) 0.045(7)
C63 0.098(7) 0.080(7) 0.153(9) 0.005(6) 0.017(6) 0.035(6)
C64 0.026(3) 0.045(4) 0.045(4) -0.003(3) 0.006(3) 0.000(3)
C65 0.047(4) 0.060(5) 0.050(4) 0.012(4) -0.006(3) 0.003(4)
C66 0.046(4) 0.045(5) 0.087(6) 0.024(4) 0.002(4) 0.014(4)
C67 0.047(4) 0.026(4) 0.100(6) -0.008(4) 0.015(4) 0.006(3)
C68 0.055(4) 0.047(5) 0.064(4) -0.010(4) 0.022(4) -0.004(4)
C69 0.053(4) 0.041(4) 0.048(4) -0.002(3) 0.017(3) -0.013(3)
C70 0.054(4) 0.039(4) 0.028(3) -0.004(3) -0.003(3) 0.006(3)
C71 0.047(4) 0.054(5) 0.038(4) 0.000(3) 0.007(3) 0.007(3)
C72 0.038(4) 0.043(4) 0.035(4) -0.007(3) -0.004(3) 0.010(3)
C73 0.071(5) 0.033(4) 0.032(4) 0.006(3) 0.005(3) 0.035(4)
C74 0.055(4) 0.035(4) 0.038(4) -0.006(3) -0.013(3) 0.006(3)
C75 0.105(6) 0.044(5) 0.036(4) 0.003(4) -0.023(4) 0.013(4)
C76 0.096(6) 0.052(5) 0.061(5) 0.007(4) -0.023(5) -0.012(4)
C77 0.082(6) 0.054(5) 0.067(5) 0.010(4) -0.013(5) -0.024(4)
C78 0.073(5) 0.064(5) 0.039(4) 0.008(4) -0.013(4) -0.012(4)
C79 0.057(4) 0.044(4) 0.035(4) -0.002(3) -0.002(3) 0.006(3)
C80 0.051(4) 0.073(5) 0.044(4) -0.007(3) 0.012(3) -0.001(4)
C81 0.065(5) 0.050(5) 0.052(4) 0.006(3) 0.023(4) 0.003(4)
C82 0.094(7) 0.069(6) 0.126(7) -0.001(5) 0.059(6) 0.016(5)
C83 0.113(11) 0.077(8) 0.205(14) 0.040(8) 0.099(10) 0.047(7)
C84 0.066(7) 0.126(12) 0.195(13) 0.117(10) 0.038(8) 0.045(7)
C85 0.065(6) 0.111(7) 0.084(6) 0.041(5) 0.018(5) 0.011(5)
C86 0.051(5) 0.071(5) 0.066(5) 0.031(4) 0.001(4) 0.014(4)
C87 0.052(4) 0.073(5) 0.038(4) 0.003(4) -0.001(3) 0.011(4)
C88 0.067(5) 0.094(7) 0.066(5) 0.008(5) 0.012(4) 0.001(5)
C89 0.077(6) 0.102(7) 0.077(6) 0.022(5) 0.015(5) -0.023(5)
C90 0.056(6) 0.120(8) 0.070(6) 0.018(5) 0.005(4) -0.017(5)
C91 0.066(6) 0.124(8) 0.095(6) 0.027(6) 0.047(5) 0.016(6)
C92 0.073(6) 0.100(7) 0.113(7) 0.030(5) 0.038(5) 0.016(5)
C93 0.35(3) 0.161(17) 0.097(12) 0.000 0.049(15) 0.000
C200 0.104(10) 0.086(7) 0.091(8) 0.018(5) 0.034(8) -0.014(8)
O1 0.053(3) 0.061(3) 0.036(3) 0.018(2) -0.003(2) 0.003(2)
O2 0.047(2) 0.052(3) 0.036(2) -0.004(2) 0.012(2) 0.017(2)
O3 0.084(3) 0.055(3) 0.030(2) 0.007(2) -0.001(2) 0.008(2)
O4 0.044(2) 0.071(3) 0.048(3) 0.017(2) 0.016(2) 0.013(2)
O5 0.035(2) 0.041(2) 0.042(2) -0.0064(19) 0.008(2) 0.000(2)
O6 0.044(3) 0.107(4) 0.056(3) -0.035(3) 0.019(2) -0.030(3)
O7 0.051(3) 0.091(4) 0.041(3) 0.004(2) 0.000(2) -0.014(3)
O8 0.107(4) 0.070(4) 0.047(3) -0.012(2) 0.019(3) -0.016(3)
P1 0.0613(12) 0.0483(12) 0.0407(10) 0.0085(8) 0.0074(9) 0.0125(9)
P2 0.0385(9) 0.0454(11) 0.0469(10) 0.0124(8) 0.0132(8) 0.0081(8)
P3 0.0347(10) 0.0597(13) 0.0585(12) -0.0237(9) 0.0071(9) -0.0050(9)
P4 0.0645(12) 0.0554(13) 0.0436(11) -0.0020(9) 0.0137(9) 0.0048(9)

loop_
_atom_type_symbol
_atom_type_description
_atom_type_scat_dispersion_real
_atom_type_scat_dispersion_imag
_atom_type_scat_source
C C 0.0033 0.0016 'International Tables Vol C Tables 4.2.6.8 and 6.1.1.4'
H H 0.0000 0.0000 'International Tables Vol C Tables 4.2.6.8 and 6.1.1.4'
O O 0.0106 0.0060 'International Tables Vol C Tables 4.2.6.8 and 6.1.1.4'
P P 0.1023 0.0942 'International Tables Vol C Tables 4.2.6.8 and 6.1.1.4'

loop_
_geom_angle_atom_site_label_1
_geom_angle_atom_site_label_2
_geom_angle_atom_site_label_3
_geom_angle
_geom_angle_site_symmetry_1
_geom_angle_site_symmetry_3
C10 C1 C2 119.1(5) . .
C10 C1 C11 123.0(5) . .
C2 C1 C11 117.9(5) . .
O1 C2 C1 118.2(5) . .
O1 C2 C3 121.0(5) . .
C1 C2 C3 120.9(5) . .
C4 C3 C2 119.1(5) . .
C4 C3 C21 120.6(5) . .
C2 C3 C21 120.1(5) . .
C3 C4 C5 121.2(5) . .
C4 C5 C10 119.5(5) . .
C4 C5 C6 121.5(6) . .
C10 C5 C6 118.9(6) . .
C7 C6 C5 119.8(6) . .
C6 C7 C8 121.5(6) . .
C9 C8 C7 119.8(7) . .
C8 C9 C10 120.9(6) . .
C1 C10 C9 120.7(5) . .
C1 C10 C5 120.3(5) . .
C9 C10 C5 119.0(5) . .
C12 C11 C20 119.8(5) . .
C12 C11 C1 120.4(5) . .
C20 C11 C1 119.7(5) . .
O2 C12 C11 118.3(5) . .
O2 C12 C13 120.7(5) . .
C11 C12 C13 120.9(5) . .
C14 C13 C12 120.1(5) . .
C14 C13 C34 120.2(5) . .
C12 C13 C34 119.7(5) . .
C13 C14 C15 122.1(5) . .
C14 C15 C16 123.1(5) . .
C14 C15 C20 118.4(5) . .
C16 C15 C20 118.4(5) . .
C17 C16 C15 122.5(5) . .
C16 C17 C18 117.6(5) . .
C19 C18 C17 121.7(5) . .
C18 C19 C20 121.7(6) . .
C19 C20 C15 118.0(5) . .
C19 C20 C11 123.4(5) . .
C15 C20 C11 118.6(5) . .
C3 C21 P1 114.5(4) . .
C27 C22 C23 118.2(6) . .
C27 C22 P1 120.1(6) . .
C23 C22 P1 121.6(5) . .
C22 C23 C24 121.5(7) . .
C25 C24 C23 118.0(7) . .
C26 C25 C24 121.9(8) . .
C25 C26 C27 119.4(8) . .
C22 C27 C26 120.9(8) . .
C29 C28 C33 117.5(6) . .
C29 C28 P1 118.9(5) . .
C33 C28 P1 123.3(6) . .
C28 C29 C30 121.2(7) . .
C31 C30 C29 120.2(8) . .
C30 C31 C32 120.1(7) . .
C31 C32 C33 119.6(7) . .
C32 C33 C28 121.3(7) . .
C13 C34 P2 114.9(3) . .
C40 C35 C36 118.1(6) . .
C40 C35 P2 123.4(4) . .
C36 C35 P2 118.5(5) . .
C35 C36 C37 121.8(7) . .
C38 C37 C36 118.3(6) . .
C39 C38 C37 120.9(6) . .
C38 C39 C40 119.5(6) . .
C35 C40 C39 121.4(6) . .
C42 C41 C46 116.1(6) . .
C42 C41 P2 119.6(6) . .
C46 C41 P2 124.3(5) . .
C41 C42 C43 120.5(8) . .
C44 C43 C42 119.8(11) . .
C43 C44 C45 123.6(13) . .
C46 C45 C44 118.6(9) . .
C45 C46 C41 121.4(7) . .
C48 C47 C56 117.9(5) . .
C48 C47 C47 120.8(5) . 2_656
C56 C47 C47 121.3(5) . 2_656
O5 C48 C47 118.0(5) . .
O5 C48 C49 119.6(5) . .
C47 C48 C49 122.3(5) . .
C50 C49 C48 117.6(5) . .
C50 C49 C57 120.8(5) . .
C48 C49 C57 121.6(5) . .
C49 C50 C51 123.4(5) . .
C50 C51 C52 122.5(5) . .
C50 C51 C56 117.8(5) . .
C52 C51 C56 119.7(5) . .
C53 C52 C51 120.5(5) . .
C52 C53 C54 120.3(6) . .
C55 C54 C53 121.4(6) . .
C54 C55 C56 119.8(5) . .
C47 C56 C55 121.1(5) . .
C47 C56 C51 120.7(5) . .
C55 C56 C51 118.2(5) . .
C49 C57 P3 116.9(4) . .
C59 C58 C63 118.3(8) . .
C59 C58 P3 120.2(7) . .
C63 C58 P3 121.5(6) . .
C58 C59 C60 125.0(9) . .
C61 C60 C59 111.9(10) . .
C60 C61 C62 132.8(11) . .
C61 C62 C63 108.8(10) . .
C62 C63 C58 123.1(9) . .
C69 C64 C65 119.6(6) . .
C69 C64 P3 120.3(5) . .
C65 C64 P3 120.1(5) . .
C66 C65 C64 119.8(6) . .
C67 C66 C65 118.7(6) . .
C66 C67 C68 121.8(6) . .
C69 C68 C67 119.3(6) . .
C68 C69 C64 120.8(6) . .
C71 C70 C79 118.1(5) . .
C71 C70 C70 121.6(6) . 2_655
C79 C70 C70 120.2(6) . 2_655
O7 C71 C70 117.9(5) . .
O7 C71 C72 119.3(5) . .
C70 C71 C72 122.8(6) . .
C73 C72 C71 118.3(6) . .
C73 C72 C80 120.9(5) . .
C71 C72 C80 120.6(5) . .
C72 C73 C74 122.2(6) . .
C73 C74 C79 118.9(6) . .
C73 C74 C75 122.6(6) . .
C79 C74 C75 118.5(6) . .
C76 C75 C74 120.3(6) . .
C75 C76 C77 120.7(7) . .
C76 C77 C78 121.1(7) . .
C77 C78 C79 120.5(6) . .
C78 C79 C74 118.8(6) . .
C78 C79 C70 121.5(5) . .
C74 C79 C70 119.7(6) . .
C72 C80 P4 113.2(4) . .
C82 C81 C86 118.4(7) . .
C82 C81 P4 119.7(6) . .
C86 C81 P4 121.9(5) . .
C83 C82 C81 120.0(9) . .
C82 C83 C84 122.0(11) . .
C83 C84 C85 119.9(11) . .
C84 C85 C86 119.1(9) . .
C85 C86 C81 120.6(8) . .
C88 C87 C92 115.9(7) . .
C88 C87 P4 120.5(6) . .
C92 C87 P4 122.7(6) . .
C87 C88 C89 122.1(7) . .
C90 C89 C88 119.3(8) . .
C91 C90 C89 120.4(8) . .
C90 C91 C92 119.8(8) . .
C87 C92 C91 122.4(8) . .
C303 C93 C303 99.7(14) 2_655 .
C303 C93 C200 11.5(6) 2_655 2_655
C303 C93 C200 109.4(10) . 2_655
O3 P1 C21 109.6(2) . .
O3 P1 C22 112.5(3) . .
C21 P1 C22 108.2(3) . .
O3 P1 C28 111.4(3) . .
C21 P1 C28 107.6(3) . .
C22 P1 C28 107.4(3) . .
O4 P2 C41 111.7(3) . .
O4 P2 C35 111.0(2) . .
C41 P2 C35 108.2(3) . .
O4 P2 C34 112.2(2) . .
C41 P2 C34 108.3(3) . .
C35 P2 C34 105.2(2) . .
O6 P3 C57 111.3(2) . .
O6 P3 C64 110.8(3) . .
C57 P3 C64 108.8(3) . .
O6 P3 C58 113.0(3) . .
C57 P3 C58 103.8(3) . .
C64 P3 C58 108.8(3) . .
O8 P4 C81 113.3(3) . .
O8 P4 C80 109.4(3) . .
C81 P4 C80 108.2(3) . .
O8 P4 C87 111.3(3) . .
C81 P4 C87 107.3(3) . .
C80 P4 C87 107.0(3) . .
C203 C202 C303 126(3) . 2_665
C202 C203 C300 126(3) . .
C300 C301 C302 128(3) . .
C301 C300 C203 142(3) . .
C200 C303 C93 135(3) . .
C200 C303 C202 111(3) . 2_645
C93 C303 C202 66.2(14) . 2_645

loop_
_geom_bond_atom_site_label_1
_geom_bond_atom_site_label_2
_geom_bond_distance
_geom_bond_site_symmetry_2
C1 C10 1.406(7) .
C1 C2 1.406(7) .
C1 C11 1.511(7) .
C2 O1 1.352(6) .
C2 C3 1.423(7) .
C3 C4 1.393(8) .
C3 C21 1.499(8) .
C4 C5 1.393(7) .
C5 C10 1.426(7) .
C5 C6 1.436(8) .
C6 C7 1.362(8) .
C7 C8 1.413(9) .
C8 C9 1.375(8) .
C9 C10 1.416(8) .
C11 C12 1.363(7) .
C11 C20 1.440(7) .
C12 O2 1.365(6) .
C12 C13 1.409(7) .
C13 C14 1.357(6) .
C13 C34 1.535(7) .
C14 C15 1.397(7) .
C15 C16 1.394(7) .
C15 C20 1.436(6) .
C16 C17 1.375(7) .
C17 C18 1.411(7) .
C18 C19 1.348(7) .
C19 C20 1.395(7) .
C21 P1 1.803(6) .
C22 C27 1.379(9) .
C22 C23 1.377(8) .
C22 P1 1.795(6) .
C23 C24 1.390(8) .
C24 C25 1.374(9) .
C25 C26 1.351(10) .
C26 C27 1.384(9) .
C28 C29 1.416(8) .
C28 C33 1.367(8) .
C28 P1 1.791(6) .
C29 C30 1.379(9) .
C30 C31 1.365(10) .
C31 C32 1.382(9) .
C32 C33 1.407(9) .
C34 P2 1.792(5) .
C35 C40 1.370(8) .
C35 C36 1.369(8) .
C35 P2 1.797(6) .
C36 C37 1.383(9) .
C37 C38 1.375(9) .
C38 C39 1.360(9) .
C39 C40 1.374(8) .
C41 C42 1.425(8) .
C41 C46 1.412(8) .
C41 P2 1.774(6) .
C42 C43 1.403(12) .
C43 C44 1.292(13) .
C44 C45 1.383(12) .
C45 C46 1.371(9) .
C47 C48 1.389(7) .
C47 C56 1.428(7) .
C47 C47 1.470(9) 2_656
C48 O5 1.355(5) .
C48 C49 1.430(7) .
C49 C50 1.380(7) .
C49 C57 1.498(7) .
C50 C51 1.392(7) .
C51 C52 1.414(7) .
C51 C56 1.434(7) .
C52 C53 1.350(7) .
C53 C54 1.414(7) .
C54 C55 1.362(7) .
C55 C56 1.427(7) .
C57 P3 1.781(5) .
C58 C59 1.267(9) .
C58 C63 1.400(10) .
C58 P3 1.838(7) .
C59 C60 1.453(11) .
C60 C61 1.257(12) .
C61 C62 1.418(12) .
C62 C63 1.426(10) .
C64 C69 1.372(7) .
C64 C65 1.384(8) .
C64 P3 1.790(6) .
C65 C66 1.432(9) .
C66 C67 1.366(8) .
C67 C68 1.364(8) .
C68 C69 1.408(8) .
C70 C71 1.367(7) .
C70 C79 1.445(8) .
C70 C70 1.460(10) 2_655
C71 O7 1.383(7) .
C71 C72 1.417(7) .
C72 C73 1.367(8) .
C72 C80 1.521(8) .
C73 C74 1.405(8) .
C74 C79 1.411(7) .
C74 C75 1.418(9) .
C75 C76 1.345(9) .
C76 C77 1.388(8) .
C77 C78 1.340(8) .
C78 C79 1.408(8) .
C80 P4 1.795(6) .
C81 C82 1.410(9) .
C81 C86 1.402(8) .
C81 P4 1.753(7) .
C82 C83 1.377(12) .
C83 C84 1.364(13) .
C84 C85 1.396(13) .
C85 C86 1.410(9) .
C87 C88 1.357(9) .
C87 C92 1.374(8) .
C87 P4 1.778(7) .
C88 C89 1.415(9) .
C89 C90 1.352(10) .
C90 C91 1.328(10) .
C91 C92 1.401(10) .
C93 C303 1.682(16) 2_655
C93 C303 1.682(16) .
C93 C200 2.160(16) 2_655
C200 C303 0.613(17) .
O3 P1 1.499(4) .
O4 P2 1.491(4) .
O6 P3 1.482(4) .
O8 P4 1.499(4) .
C202 C203 1.47(3) .
C202 C303 1.85(3) 2_665
C203 C300 1.04(2) .
C301 C300 1.58(3) .
C301 C302 1.39(3) .
C303 C202 1.85(3) 2_645
